data_2014385
loop_
_publ_author_name
'Glidewell, Christopher'
'Low, John N.'
'Skakle, Janet M. S.'
'Wardell, James L.'

_publ_section_title
;Three-dimensional supramolecular structures in
 (<i>E</i>,<i>E</i>)-<i>N</i>,<i>N</i>'-bis(4-nitrobenzylidene)butane-1,4-diamine
 and
 (<i>E</i>,<i>E</i>)-<i>N</i>,<i>N</i>'-bis(4-nitrobenzylidene)hexane-1,6-diamine
;
_journal_coeditor_code SK1882
_journal_issue 1
_journal_name_full 'Acta Crystallographica Section C'
_journal_page_first o1
_journal_page_last o4
_journal_paper_doi 10.1107/S0108270105035766
_journal_volume 62
_journal_year 2006
_chemical_formula_iupac 'C20 H22 N4 O4'
_chemical_formula_moiety 'C20 H22 N4 O4'
_chemical_formula_sum 'C20 H22 N4 O4'
_chemical_formula_weight 382.42
_chemical_name_systematic
;
(E,E)-N,N'-bis(4-nitrobenzylidene)hexane-1,6-diamine
;
_space_group_IT_number 14
_symmetry_cell_setting monoclinic
_symmetry_space_group_name_Hall '-P 2ybc'
_symmetry_space_group_name_H-M 'P 1 21/c 1'
_atom_sites_solution_hydrogens geom
_atom_sites_solution_primary direct
_atom_sites_solution_secondary difmap
_cell_angle_alpha 90.00
_cell_angle_beta 94.331(3)
_cell_angle_gamma 90.00
_cell_formula_units_Z 2
_cell_length_a 6.1908(3)
_cell_length_b 4.9761(2)
_cell_length_c 30.1095(15)
_cell_measurement_reflns_used 2083
_cell_measurement_temperature 120(2)
_cell_measurement_theta_max 27.56
_cell_measurement_theta_min 3.30
_cell_volume 924.91(7)
_computing_cell_refinement 'DENZO (Otwinowski & Minor, 1997) and COLLECT'
_computing_data_collection 'COLLECT (Nonius, 1998)'
_computing_data_reduction 'DENZO and COLLECT'
_computing_molecular_graphics 'PLATON (Spek, 2003)'
_computing_publication_material 'SHELXL97 and PRPKAPPA (Ferguson, 1999)'
_computing_structure_refinement 'OSCAIL and SHELXL97 (Sheldrick, 1997)'
_computing_structure_solution 'OSCAIL (McArdle, 2003) and SHELXS97 (Sheldrick, 1997)'
_diffrn_ambient_temperature 120(2)
_diffrn_detector_area_resol_mean 9.091
_diffrn_measured_fraction_theta_full 0.994
_diffrn_measured_fraction_theta_max 0.972
_diffrn_measurement_device_type 'Nonius KappaCCD area-detector'
_diffrn_measurement_method '\f and \w'
_diffrn_radiation_monochromator graphite
_diffrn_radiation_source 'Bruker Nonius FR591 rotating anode'
_diffrn_radiation_type 'Mo K\a'
_diffrn_radiation_wavelength 0.71073
_diffrn_reflns_av_R_equivalents 0.0405
_diffrn_reflns_av_sigmaI/netI 0.0449
_diffrn_reflns_limit_h_max 7
_diffrn_reflns_limit_h_min -8
_diffrn_reflns_limit_k_max 6
_diffrn_reflns_limit_k_min -6
_diffrn_reflns_limit_l_max 39
_diffrn_reflns_limit_l_min -31
_diffrn_reflns_number 7409
_diffrn_reflns_theta_full 26.50
_diffrn_reflns_theta_max 27.56
_diffrn_reflns_theta_min 3.30
_diffrn_standards_decay_% 0
_exptl_absorpt_coefficient_mu 0.098
_exptl_absorpt_correction_T_max 0.988
_exptl_absorpt_correction_T_min 0.952
_exptl_absorpt_correction_type multi-scan
_exptl_absorpt_process_details '(SADABS; Sheldrick, 2003)'
_exptl_crystal_colour colourless
_exptl_crystal_density_diffrn 1.373
_exptl_crystal_density_method 'not measured'
_exptl_crystal_description lath
_exptl_crystal_F_000 404
_exptl_crystal_size_max 0.44
_exptl_crystal_size_mid 0.30
_exptl_crystal_size_min 0.12
_refine_diff_density_max 0.190
_refine_diff_density_min -0.299
_refine_ls_extinction_method none
_refine_ls_goodness_of_fit_ref 1.057
_refine_ls_hydrogen_treatment constr
_refine_ls_matrix_type full
_refine_ls_number_parameters 127
_refine_ls_number_reflns 2083
_refine_ls_number_restraints 0
_refine_ls_restrained_S_all 1.057
_refine_ls_R_factor_all 0.0695
_refine_ls_R_factor_gt 0.0445
_refine_ls_shift/su_max 0.001
_refine_ls_shift/su_mean 0.000
_refine_ls_structure_factor_coef Fsqd
_refine_ls_weighting_details 'w = 1/[\s^2^(Fo^2^)+(0.0532P)^2^+0.2054P] where P=(Fo^2^+2Fc^2^)/3'
_refine_ls_weighting_scheme calc
_refine_ls_wR_factor_gt 0.1023
_refine_ls_wR_factor_ref 0.1133
_reflns_number_gt 1516
_reflns_number_total 2083
_reflns_threshold_expression I>2\s(I)
_cod_data_source_file sk1882.cif
_cod_data_source_block IV
_cod_original_sg_symbol_H-M 'P 21/c'
_cod_database_code 2014385
_cod_database_fobs_code 2014385

loop_
_symmetry_equiv_pos_as_xyz
'x, y, z'
'x, -y+1/2, z+1/2'
'-x, -y, -z'
'-x, y+1/2, -z+1/2'

loop_
_atom_site_label
_atom_site_fract_x
_atom_site_fract_y
_atom_site_fract_z
_atom_site_U_iso_or_equiv
_atom_site_adp_type
_atom_site_calc_flag
_atom_site_refinement_flags
_atom_site_occupancy
_atom_site_disorder_assembly
_atom_site_disorder_group
_atom_site_type_symbol
C1 1.0614(2) 0.6700(3) 0.63857(5) 0.0180(3) Uani d . 1 . . C
C2 0.9798(2) 0.7860(3) 0.67597(5) 0.0195(3) Uani d . 1 . . C
C3 1.0927(2) 0.9893(3) 0.69923(5) 0.0195(3) Uani d . 1 . . C
C4 1.2888(2) 1.0703(3) 0.68471(5) 0.0172(3) Uani d . 1 . . C
C5 1.3742(2) 0.9581(3) 0.64772(5) 0.0216(4) Uani d . 1 . . C
C6 1.2599(2) 0.7585(3) 0.62471(5) 0.0214(4) Uani d . 1 . . C
N4 1.41049(19) 1.2853(3) 0.70893(4) 0.0190(3) Uani d . 1 . . N
O41 1.32987(17) 1.3916(2) 0.74050(3) 0.0251(3) Uani d . 1 . . O
O42 1.58791(17) 1.3487(2) 0.69620(3) 0.0266(3) Uani d . 1 . . O
C11 0.9388(2) 0.4543(3) 0.61428(5) 0.0192(3) Uani d . 1 . . C
N11 0.99326(19) 0.3625(3) 0.57753(4) 0.0212(3) Uani d . 1 . . N
C12 0.8611(2) 0.1507(3) 0.55614(5) 0.0217(4) Uani d . 1 . . C
C13 0.7409(2) 0.2517(3) 0.51322(5) 0.0203(4) Uani d . 1 . . C
C14 0.5605(2) 0.4499(3) 0.52148(5) 0.0209(4) Uani d . 1 . . C
H2 0.8456 0.7255 0.6856 0.023 Uiso calc R 1 . . H
H3 1.0365 1.0705 0.7245 0.023 Uiso calc R 1 . . H
H5 1.5093 1.0180 0.6384 0.026 Uiso calc R 1 . . H
H6 1.3162 0.6803 0.5992 0.026 Uiso calc R 1 . . H
H11 0.8147 0.3819 0.6267 0.023 Uiso calc R 1 . . H
H12A 0.7550 0.0867 0.5768 0.026 Uiso calc R 1 . . H
H12B 0.9547 -0.0028 0.5493 0.026 Uiso calc R 1 . . H
H13A 0.8457 0.3398 0.4947 0.024 Uiso calc R 1 . . H
H13B 0.6780 0.0961 0.4963 0.024 Uiso calc R 1 . . H
H14A 0.6234 0.6058 0.5383 0.025 Uiso calc R 1 . . H
H14B 0.4560 0.3620 0.5401 0.025 Uiso calc R 1 . . H

loop_
_atom_site_aniso_label
_atom_site_aniso_U_11
_atom_site_aniso_U_22
_atom_site_aniso_U_33
_atom_site_aniso_U_12
_atom_site_aniso_U_13
_atom_site_aniso_U_23
C1 0.0193(7) 0.0185(8) 0.0158(7) -0.0004(6) -0.0016(6) 0.0025(6)
C2 0.0183(7) 0.0213(8) 0.0191(7) -0.0021(6) 0.0023(6) 0.0010(6)
C3 0.0208(8) 0.0208(8) 0.0171(7) 0.0006(7) 0.0035(6) -0.0006(6)
C4 0.0187(7) 0.0161(8) 0.0163(7) -0.0009(6) -0.0024(6) 0.0016(6)
C5 0.0175(7) 0.0271(9) 0.0204(7) -0.0032(7) 0.0029(6) 0.0013(7)
C6 0.0221(8) 0.0242(8) 0.0183(7) 0.0008(7) 0.0046(6) -0.0022(6)
N4 0.0197(6) 0.0176(7) 0.0193(6) -0.0005(5) -0.0001(5) 0.0025(5)
O41 0.0270(6) 0.0239(6) 0.0245(6) -0.0008(5) 0.0031(5) -0.0064(5)
O42 0.0227(6) 0.0299(7) 0.0276(6) -0.0100(5) 0.0043(5) 0.0002(5)
C11 0.0197(7) 0.0186(8) 0.0193(7) -0.0018(6) 0.0010(6) 0.0021(6)
N11 0.0217(7) 0.0225(7) 0.0191(6) -0.0023(6) -0.0012(5) -0.0026(6)
C12 0.0238(8) 0.0194(8) 0.0222(8) -0.0005(7) 0.0027(6) -0.0034(7)
C13 0.0213(8) 0.0213(8) 0.0185(7) -0.0038(7) 0.0023(6) -0.0041(6)
C14 0.0226(8) 0.0217(9) 0.0184(7) -0.0036(6) 0.0020(6) -0.0033(6)

loop_
_atom_type_symbol
_atom_type_description
_atom_type_scat_dispersion_real
_atom_type_scat_dispersion_imag
_atom_type_scat_source
C C 0.0033 0.0016 'International Tables Vol C Tables 4.2.6.8 and 6.1.1.4'
H H 0.0000 0.0000 'International Tables Vol C Tables 4.2.6.8 and 6.1.1.4'
N N 0.0061 0.0033 'International Tables Vol C Tables 4.2.6.8 and 6.1.1.4'
O O 0.0106 0.0060 'International Tables Vol C Tables 4.2.6.8 and 6.1.1.4'

loop_
_geom_angle_atom_site_label_1
_geom_angle_atom_site_label_2
_geom_angle_atom_site_label_3
_geom_angle_site_symmetry_1
_geom_angle_site_symmetry_3
_geom_angle
_geom_angle_publ_flag
C2 C1 C6 . . 119.38(14) no
C2 C1 C11 . . 119.83(13) no
C6 C1 C11 . . 120.79(13) no
C3 C2 C1 . . 120.68(14) no
C3 C2 H2 . . 119.7 no
C1 C2 H2 . . 119.7 no
C4 C3 C2 . . 118.28(13) no
C4 C3 H3 . . 120.9 no
C2 C3 H3 . . 120.9 no
C3 C4 C5 . . 122.31(14) no
C3 C4 N4 . . 119.02(13) no
C5 C4 N4 . . 118.66(13) no
C6 C5 C4 . . 118.85(14) no
C6 C5 H5 . . 120.6 no
C4 C5 H5 . . 120.6 no
C5 C6 C1 . . 120.49(14) no
C5 C6 H6 . . 119.8 no
C1 C6 H6 . . 119.8 no
O41 N4 O42 . . 123.74(13) no
O41 N4 C4 . . 118.37(12) no
O42 N4 C4 . . 117.89(12) no
N11 C11 C1 . . 122.31(14) no
N11 C11 H11 . . 118.8 no
C1 C11 H11 . . 118.8 no
C11 N11 C12 . . 118.07(13) no
N11 C12 C13 . . 110.98(13) no
N11 C12 H12A . . 109.4 no
C13 C12 H12A . . 109.4 no
N11 C12 H12B . . 109.4 no
C13 C12 H12B . . 109.4 no
H12A C12 H12B . . 108.0 no
C14 C13 C12 . . 113.04(12) no
C14 C13 H13A . . 109.0 no
C12 C13 H13A . . 109.0 no
C14 C13 H13B . . 109.0 no
C12 C13 H13B . . 109.0 no
H13A C13 H13B . . 107.8 no
C13 C14 C14 . 3_666 113.03(15) no
C13 C14 H14A . . 109.0 no
C14 C14 H14A 3_666 . 109.0 no
C13 C14 H14B . . 109.0 no
C14 C14 H14B 3_666 . 109.0 no
H14A C14 H14B . . 107.8 no

loop_
_geom_bond_atom_site_label_1
_geom_bond_atom_site_label_2
_geom_bond_site_symmetry_2
_geom_bond_distance
_geom_bond_publ_flag
C1 C2 . 1.394(2) no
C1 C6 . 1.398(2) no
C1 C11 . 1.476(2) no
C2 C3 . 1.389(2) no
C2 H2 . 0.95 no
C3 C4 . 1.381(2) no
C3 H3 . 0.95 no
C4 C5 . 1.386(2) no
C4 N4 . 1.4698(19) no
C5 C6 . 1.376(2) no
C5 H5 . 0.95 no
C6 H6 . 0.95 no
N4 O41 . 1.2265(15) no
N4 O42 . 1.2315(15) no
C11 N11 . 1.2663(18) no
C11 H11 . 0.95 no
N11 C12 . 1.4546(19) no
C12 C13 . 1.527(2) no
C12 H12A . 0.99 no
C12 H12B . 0.99 no
C13 C14 . 1.524(2) no
C13 H13A . 0.99 no
C13 H13B . 0.99 no
C14 C14 3_666 1.528(3) no
C14 H14A . 0.99 no
C14 H14B . 0.99 no

loop_
_geom_hbond_atom_site_label_D
_geom_hbond_atom_site_label_H
_geom_hbond_atom_site_label_A
_geom_hbond_site_symmetry_A
_geom_hbond_distance_DH
_geom_hbond_distance_HA
_geom_hbond_distance_DA
_geom_hbond_angle_DHA
_geom_hbond_publ_flag
C2 H2 O42 1_445 0.95 2.50 3.3491(18) 149 no

loop_
_geom_torsion_atom_site_label_1
_geom_torsion_atom_site_label_2
_geom_torsion_atom_site_label_3
_geom_torsion_atom_site_label_4
_geom_torsion_site_symmetry_4
_geom_torsion
_geom_torsion_publ_flag
C6 C1 C2 C3 . 0.5(2) no
C11 C1 C2 C3 . -179.95(13) no
C1 C2 C3 C4 . -0.9(2) no
C2 C3 C4 C5 . 0.7(2) no
C2 C3 C4 N4 . 179.98(13) no
C3 C4 C5 C6 . -0.1(2) no
N4 C4 C5 C6 . -179.41(13) no
C4 C5 C6 C1 . -0.3(2) no
C2 C1 C6 C5 . 0.1(2) no
C11 C1 C6 C5 . -179.45(14) no
C3 C4 N4 O41 . -2.3(2) no
C5 C4 N4 O41 . 176.99(13) no
C3 C4 N4 O42 . 177.87(13) no
C5 C4 N4 O42 . -2.8(2) no
C2 C1 C11 N11 . 172.20(15) no
C6 C1 C11 N11 . -8.3(2) no
C1 C11 N11 C12 . -179.72(12) no
C11 N11 C12 C13 . 111.90(15) no
N11 C12 C13 C14 . -70.53(15) no
C12 C13 C14 C14 3_666 -179.76(15) no
